data_4127908
loop_
_publ_author_name
'Horibe, Takahiro'
'Ohmura, Shuhei'
'Ishihara, Kazuaki'

_publ_section_title
;
 Structure and Reactivity of Aromatic Radical Cations Generated by
 FeCl<sub>3</sub>.
;
_journal_issue 5
_journal_name_full 'Journal of the American Chemical Society'
_journal_page_first 1877
_journal_page_last 1881
_journal_paper_doi 10.1021/jacs.8b12827
_journal_volume 141
_journal_year 2019
_chemical_formula_moiety 'C18 H22 Cl4 Fe O2'
_chemical_formula_sum 'C18 H22 Cl4 Fe O2'
_chemical_formula_weight 468.03
_space_group_crystal_system triclinic
_space_group_IT_number 2
_space_group_name_Hall '-P 1'
_space_group_name_H-M_alt 'P -1'
_symmetry_space_group_name_Hall '-P 1'
_symmetry_space_group_name_H-M 'P -1'
_atom_sites_solution_hydrogens geom
_atom_sites_solution_primary direct
_atom_sites_solution_secondary difmap
_cell_angle_alpha 78.7715(10)
_cell_angle_beta 84.154(11)
_cell_angle_gamma 77.5726(10)
_cell_formula_units_Z 2
_cell_length_a 8.5142(12)
_cell_length_b 8.8368(13)
_cell_length_c 14.135(2)
_cell_measurement_reflns_used 3711
_cell_measurement_temperature 123
_cell_measurement_theta_max 27.50
_cell_measurement_theta_min 3.00
_cell_volume 1016.7(3)
_computing_cell_refinement 'CrystalClear-SM Expert 2.1 b29'
_computing_data_collection 'CrystalClear-SM Expert 2.1 b29 (Rigaku, 2013)'
_computing_data_reduction 'CrystalClear-SM Expert 2.1 b29'
_computing_molecular_graphics 'CrystalStructure 4.2.2'
_computing_publication_material 'CrystalStructure 4.2.2 (Rigaku, 2016)'
_computing_structure_refinement 'SHELXL Version 2016/4 (Sheldrick, 2008)'
_computing_structure_solution 'Superflip (Palatinus, et al., 2007)'
_diffrn_ambient_temperature 123
_diffrn_detector_area_resol_mean 5.814
_diffrn_measured_fraction_theta_full 0.954
_diffrn_measured_fraction_theta_max 0.923
_diffrn_measurement_device_type 'Rigaku XtaLAB P200'
_diffrn_measurement_method \w
_diffrn_radiation_type 'Mo K\a'
_diffrn_radiation_wavelength 0.71075
_diffrn_reflns_av_R_equivalents 0.0120
_diffrn_reflns_Laue_measured_fraction_full 0.954
_diffrn_reflns_Laue_measured_fraction_max 0.923
_diffrn_reflns_limit_h_max 10
_diffrn_reflns_limit_h_min -9
_diffrn_reflns_limit_k_max 11
_diffrn_reflns_limit_k_min -11
_diffrn_reflns_limit_l_max 18
_diffrn_reflns_limit_l_min -18
_diffrn_reflns_number 8514
_diffrn_reflns_point_group_measured_fraction_full 0.954
_diffrn_reflns_point_group_measured_fraction_max 0.923
_diffrn_reflns_theta_full 25.242
_diffrn_reflns_theta_max 27.535
_diffrn_reflns_theta_min 3.029
_diffrn_standards_number 0
_exptl_absorpt_coefficient_mu 1.275
_exptl_absorpt_correction_T_max 0.903
_exptl_absorpt_correction_T_min 0.776
_exptl_absorpt_correction_type multi-scan
_exptl_absorpt_process_details 'REQAB (Rigaku, 1998)'
_exptl_crystal_colour orange
_exptl_crystal_density_diffrn 1.529
_exptl_crystal_density_method 'not measured'
_exptl_crystal_description prism
_exptl_crystal_F_000 480.00
_exptl_crystal_size_max 0.300
_exptl_crystal_size_mid 0.200
_exptl_crystal_size_min 0.080
_refine_diff_density_max 0.40
_refine_diff_density_min -0.22
_refine_ls_extinction_method none
_refine_ls_goodness_of_fit_ref 1.042
_refine_ls_hydrogen_treatment constr
_refine_ls_number_parameters 228
_refine_ls_number_reflns 4323
_refine_ls_number_restraints 0
_refine_ls_R_factor_all 0.0239
_refine_ls_R_factor_gt 0.0213
_refine_ls_shift/su_max 0.001
_refine_ls_structure_factor_coef Fsqd
_refine_ls_weighting_details 'w = 1/[\s^2^(Fo^2^)+(0.0320P)^2^+0.3445P] where P=(Fo^2^+2Fc^2^)/3'
_refine_ls_weighting_scheme calc
_refine_ls_wR_factor_gt 0.0573
_refine_ls_wR_factor_ref 0.0583
_reflns_Friedel_coverage 0.000
_reflns_number_gt 3937
_reflns_number_total 4323
_reflns_threshold_expression F^2^>2.0\s(F^2^)
_cod_data_source_file ja8b12827_si_001.cif
_cod_data_source_block 20161109-1
_cod_database_code 4127908

loop_
_space_group_symop_id
_space_group_symop_operation_xyz
1 +X,+Y,+Z
2 -X,-Y,-Z

loop_
_atom_site_label
_atom_site_type_symbol
_atom_site_fract_x
_atom_site_fract_y
_atom_site_fract_z
_atom_site_U_iso_or_equiv
_atom_site_adp_type
_atom_site_occupancy
_atom_site_site_symmetry_order
_atom_site_calc_flag
_atom_site_refinement_flags_posn
_atom_site_refinement_flags_adp
FE1 Fe 0.72555(2) 0.27670(2) 0.23838(2) 0.01970(6) Uani 1 1 d . .
CL1 Cl 0.71303(5) 0.31408(4) 0.38872(2) 0.03035(9) Uani 1 1 d . .
CL2 Cl 0.97943(4) 0.24550(5) 0.18580(3) 0.03147(9) Uani 1 1 d . .
CL3 Cl 0.57979(5) 0.48158(4) 0.15113(3) 0.03362(9) Uani 1 1 d . .
CL4 Cl 0.63281(5) 0.06889(4) 0.22503(3) 0.03528(10) Uani 1 1 d . .
O1 O 0.61428(11) 0.14173(11) 0.62706(7) 0.02172(19) Uani 1 1 d . .
O2 O 0.71363(11) 0.95450(11) 0.94937(7) 0.0226(2) Uani 1 1 d . .
C1 C 0.54727(15) 0.07982(14) 0.56716(9) 0.0166(2) Uani 1 1 d . .
C2 C 0.39037(16) 0.12797(14) 0.53366(9) 0.0178(2) Uani 1 1 d . .
C3 C 0.85467(16) 0.96421(15) 0.97711(9) 0.0179(2) Uani 1 1 d . .
C4 C 0.24529(17) 0.25926(15) 0.54766(10) 0.0229(3) Uani 1 1 d . .
H4 H 0.237894 0.301744 0.608921 0.027 Uiso 1 1 calc R U
C5 C 0.65168(15) -0.05055(14) 0.53303(9) 0.0180(2) Uani 1 1 d . .
C6 C 0.81049(17) 1.25091(15) 0.87384(10) 0.0211(3) Uani 1 1 d . .
H6 H 0.693201 1.254929 0.869200 0.025 Uiso 1 1 calc R U
C7 C 0.89812(16) 1.11343(14) 0.94236(9) 0.0176(2) Uani 1 1 d . .
C8 C 1.03690(16) 1.15241(14) 0.96449(9) 0.0176(2) Uani 1 1 d . .
C9 C 1.06992(18) 1.30505(16) 0.80171(10) 0.0250(3) Uani 1 1 d . .
H9A H 1.084287 1.406703 0.761411 0.030 Uiso 1 1 calc R U
H9B H 1.167313 1.223740 0.792264 0.030 Uiso 1 1 calc R U
C10 C 0.91655(18) 1.25630(17) 0.77691(10) 0.0264(3) Uani 1 1 d . .
H10A H 0.943272 1.151906 0.756966 0.032 Uiso 1 1 calc R U
H10B H 0.861266 1.334814 0.724609 0.032 Uiso 1 1 calc R U
C11 C 0.81898(17) -0.13055(16) 0.56247(10) 0.0237(3) Uani 1 1 d . .
H11 H 0.878940 -0.067608 0.591988 0.028 Uiso 1 1 calc R U
C12 C 1.03599(17) 1.31977(15) 0.91005(9) 0.0209(3) Uani 1 1 d . .
H12 H 1.103634 1.380553 0.935485 0.025 Uiso 1 1 calc R U
C13 C 0.85299(17) 1.38706(15) 0.91271(10) 0.0238(3) Uani 1 1 d . .
H13A H 0.805407 1.394884 0.978899 0.029 Uiso 1 1 calc R U
H13B H 0.824485 1.489746 0.869107 0.029 Uiso 1 1 calc R U
C14 C 0.80070(19) -0.29410(17) 0.62275(11) 0.0289(3) Uani 1 1 d . .
H14A H 0.902598 -0.350368 0.652175 0.035 Uiso 1 1 calc R U
H14B H 0.713769 -0.282616 0.674533 0.035 Uiso 1 1 calc R U
C15 C 0.89241(17) -0.17819(18) 0.46532(11) 0.0273(3) Uani 1 1 d . .
H15A H 0.901072 -0.086329 0.413749 0.033 Uiso 1 1 calc R U
H15B H 0.997859 -0.251913 0.471490 0.033 Uiso 1 1 calc R U
C16 C 0.52756(18) 0.27929(17) 0.66380(11) 0.0290(3) Uani 1 1 d . .
H16A H 0.487186 0.361778 0.609833 0.035 Uiso 1 1 calc R U
H16B H 0.599816 0.317463 0.699199 0.035 Uiso 1 1 calc R U
H16C H 0.436669 0.252240 0.707360 0.035 Uiso 1 1 calc R U
C17 C 0.24237(19) 0.38202(16) 0.45263(11) 0.0288(3) Uani 1 1 d . .
H17A H 0.159883 0.478196 0.458292 0.035 Uiso 1 1 calc R U
H17B H 0.348836 0.411401 0.435389 0.035 Uiso 1 1 calc R U
C18 C 0.64870(18) 0.81323(17) 0.98072(12) 0.0305(3) Uani 1 1 d . .
H18A H 0.717961 0.726173 0.953568 0.037 Uiso 1 1 calc R U
H18B H 0.539874 0.831025 0.958383 0.037 Uiso 1 1 calc R U
H18C H 0.644263 0.786766 1.051434 0.037 Uiso 1 1 calc R U

loop_
_atom_site_aniso_label
_atom_site_aniso_U_11
_atom_site_aniso_U_22
_atom_site_aniso_U_33
_atom_site_aniso_U_23
_atom_site_aniso_U_13
_atom_site_aniso_U_12
FE1 0.02200(11) 0.01550(9) 0.02011(10) -0.00162(7) 0.00037(7) -0.00267(7)
CL1 0.0370(2) 0.03145(18) 0.02207(16) -0.00648(13) 0.00376(14) -0.00674(15)
CL2 0.02352(19) 0.0424(2) 0.02998(17) -0.01495(15) 0.00353(13) -0.00463(15)
CL3 0.0341(2) 0.02287(17) 0.03597(19) 0.00392(14) -0.00350(15) 0.00382(14)
CL4 0.0481(2) 0.02273(17) 0.0379(2) -0.00252(14) -0.00504(17) -0.01491(16)
O1 0.0233(5) 0.0212(4) 0.0235(5) -0.0080(4) -0.0049(4) -0.0054(4)
O2 0.0189(5) 0.0198(5) 0.0279(5) 0.0002(4) -0.0051(4) -0.0038(4)
C1 0.0193(6) 0.0157(5) 0.0155(5) -0.0016(4) -0.0011(5) -0.0062(5)
C2 0.0188(6) 0.0155(5) 0.0187(6) -0.0020(4) -0.0012(5) -0.0033(5)
C3 0.0176(6) 0.0180(6) 0.0171(5) -0.0036(4) 0.0009(5) -0.0017(5)
C4 0.0209(7) 0.0206(6) 0.0267(7) -0.0073(5) -0.0017(5) -0.0003(5)
C5 0.0171(6) 0.0162(6) 0.0200(6) -0.0007(5) -0.0030(5) -0.0036(5)
C6 0.0195(7) 0.0171(6) 0.0229(6) 0.0023(5) -0.0030(5) 0.0005(5)
C7 0.0190(6) 0.0150(5) 0.0160(5) -0.0012(4) 0.0002(5) 0.0007(5)
C8 0.0203(6) 0.0139(5) 0.0167(5) -0.0021(4) 0.0013(5) -0.0010(5)
C9 0.0260(7) 0.0217(6) 0.0222(6) 0.0031(5) 0.0027(5) -0.0024(5)
C10 0.0314(8) 0.0259(7) 0.0188(6) 0.0025(5) -0.0033(5) -0.0041(6)
C11 0.0196(7) 0.0223(6) 0.0299(7) -0.0056(5) -0.0081(5) -0.0015(5)
C12 0.0227(7) 0.0142(6) 0.0232(6) 0.0004(5) -0.0017(5) -0.0018(5)
C13 0.0250(7) 0.0149(6) 0.0272(7) -0.0003(5) 0.0005(5) 0.0013(5)
C14 0.0306(8) 0.0239(7) 0.0288(7) 0.0003(5) -0.0105(6) 0.0017(6)
C15 0.0172(7) 0.0293(7) 0.0342(7) -0.0070(6) -0.0004(6) -0.0012(5)
C16 0.0292(8) 0.0266(7) 0.0370(8) -0.0183(6) -0.0025(6) -0.0067(6)
C17 0.0304(8) 0.0185(6) 0.0354(8) -0.0026(5) -0.0078(6) 0.0007(6)
C18 0.0234(8) 0.0232(7) 0.0449(9) 0.0003(6) -0.0064(6) -0.0085(6)

loop_
_atom_type_symbol
_atom_type_description
_atom_type_scat_dispersion_real
_atom_type_scat_dispersion_imag
_atom_type_scat_source
C C 0.0033 0.0016
;
International Tables for Crystallography
(Vol. C, Tables 4.2.6.8 and 6.1.1.4)
;
H H 0.0000 0.0000
;
International Tables for Crystallography
(Vol. C, Table 6.1.1.4)
;
Cl Cl 0.1484 0.1585
;
International Tables for Crystallography
(Vol. C, Tables 4.2.6.8 and 6.1.1.4)
;
Fe Fe 0.3463 0.8444
;
International Tables for Crystallography
(Vol. C, Tables 4.2.6.8 and 6.1.1.4)
;
O O 0.0106 0.0060
;
International Tables for Crystallography
(Vol. C, Tables 4.2.6.8 and 6.1.1.4)
;

loop_
_geom_angle_atom_site_label_1
_geom_angle_atom_site_label_2
_geom_angle_atom_site_label_3
_geom_angle
_geom_angle_site_symmetry_1
_geom_angle_site_symmetry_3
CL2 FE1 CL3 111.010(18) . .
CL2 FE1 CL4 109.101(18) . .
CL3 FE1 CL4 107.29(2) . .
CL2 FE1 CL1 107.207(19) . .
CL3 FE1 CL1 109.411(19) . .
CL4 FE1 CL1 112.858(17) . .
C1 O1 C16 120.49(10) . .
C3 O2 C18 120.95(10) . .
O1 C1 C2 128.24(12) . .
O1 C1 C5 113.73(11) . .
C2 C1 C5 118.03(11) . .
C5 C2 C1 118.37(11) 2_656 .
C5 C2 C4 105.76(11) 2_656 .
C1 C2 C4 135.74(11) . .
O2 C3 C8 128.42(12) . 2_777
O2 C3 C7 113.68(11) . .
C8 C3 C7 117.91(12) 2_777 .
C2 C4 C15 100.00(10) . 2_656
C2 C4 C17 105.55(11) . .
C15 C4 C17 101.13(11) 2_656 .
C2 C4 H4 116.0 . .
C15 C4 H4 116.0 2_656 .
C17 C4 H4 116.0 . .
C2 C5 C1 123.55(12) 2_656 .
C2 C5 C11 108.21(11) 2_656 .
C1 C5 C11 128.22(11) . .
C7 C6 C13 99.60(10) . .
C7 C6 C10 105.33(11) . .
C13 C6 C10 100.73(11) . .
C7 C6 H6 116.3 . .
C13 C6 H6 116.3 . .
C10 C6 H6 116.3 . .
C8 C7 C3 123.96(11) . .
C8 C7 C6 108.03(11) . .
C3 C7 C6 127.95(12) . .
C7 C8 C3 118.10(11) . 2_777
C7 C8 C12 105.99(11) . .
C3 C8 C12 135.77(12) 2_777 .
C10 C9 C12 103.33(11) . .
C10 C9 H9A 111.1 . .
C12 C9 H9A 111.1 . .
C10 C9 H9B 111.1 . .
C12 C9 H9B 111.1 . .
H9A C9 H9B 109.1 . .
C9 C10 C6 103.25(11) . .
C9 C10 H10A 111.1 . .
C6 C10 H10A 111.1 . .
C9 C10 H10B 111.1 . .
C6 C10 H10B 111.1 . .
H10A C10 H10B 109.1 . .
C5 C11 C15 99.25(11) . .
C5 C11 C14 105.24(11) . .
C15 C11 C14 100.68(11) . .
C5 C11 H11 116.4 . .
C15 C11 H11 116.4 . .
C14 C11 H11 116.4 . .
C8 C12 C13 100.01(11) . .
C8 C12 C9 105.46(10) . .
C13 C12 C9 100.54(11) . .
C8 C12 H12 116.2 . .
C13 C12 H12 116.2 . .
C9 C12 H12 116.2 . .
C6 C13 C12 94.79(10) . .
C6 C13 H13A 112.8 . .
C12 C13 H13A 112.8 . .
C6 C13 H13B 112.8 . .
C12 C13 H13B 112.8 . .
H13A C13 H13B 110.2 . .
C17 C14 C11 103.61(11) 2_656 .
C17 C14 H14A 111.0 2_656 .
C11 C14 H14A 111.0 . .
C17 C14 H14B 111.0 2_656 .
C11 C14 H14B 111.0 . .
H14A C14 H14B 109.0 . .
C4 C15 C11 94.55(11) 2_656 .
C4 C15 H15A 112.8 2_656 .
C11 C15 H15A 112.8 . .
C4 C15 H15B 112.8 2_656 .
C11 C15 H15B 112.8 . .
H15A C15 H15B 110.3 . .
O1 C16 H16A 109.5 . .
O1 C16 H16B 109.5 . .
H16A C16 H16B 109.5 . .
O1 C16 H16C 109.5 . .
H16A C16 H16C 109.5 . .
H16B C16 H16C 109.5 . .
C14 C17 C4 103.16(11) 2_656 .
C14 C17 H17A 111.1 2_656 .
C4 C17 H17A 111.1 . .
C14 C17 H17B 111.1 2_656 .
C4 C17 H17B 111.1 . .
H17A C17 H17B 109.1 . .
O2 C18 H18A 109.5 . .
O2 C18 H18B 109.5 . .
H18A C18 H18B 109.5 . .
O2 C18 H18C 109.5 . .
H18A C18 H18C 109.5 . .
H18B C18 H18C 109.5 . .

loop_
_geom_bond_atom_site_label_1
_geom_bond_atom_site_label_2
_geom_bond_distance
_geom_bond_site_symmetry_2
FE1 CL2 2.1901(5) .
FE1 CL3 2.1941(4) .
FE1 CL4 2.1956(5) .
FE1 CL1 2.2019(5) .
O1 C1 1.3248(15) .
O1 C16 1.4401(16) .
O2 C3 1.3253(16) .
O2 C18 1.4464(16) .
C1 C2 1.4127(18) .
C1 C5 1.4277(17) .
C2 C5 1.3822(17) 2_656
C2 C4 1.5276(18) .
C3 C8 1.4178(17) 2_777
C3 C7 1.4274(17) .
C4 C15 1.542(2) 2_656
C4 C17 1.552(2) .
C4 H4 1.0000 .
C5 C2 1.3822(17) 2_656
C5 C11 1.5082(18) .
C6 C7 1.5065(17) .
C6 C13 1.5381(19) .
C6 C10 1.5608(19) .
C6 H6 1.0000 .
C7 C8 1.3802(18) .
C8 C3 1.4179(17) 2_777
C8 C12 1.5273(17) .
C9 C10 1.552(2) .
C9 C12 1.5546(19) .
C9 H9A 0.9900 .
C9 H9B 0.9900 .
C10 H10A 0.9900 .
C10 H10B 0.9900 .
C11 C15 1.546(2) .
C11 C14 1.559(2) .
C11 H11 1.0000 .
C12 C13 1.5429(19) .
C12 H12 1.0000 .
C13 H13A 0.9900 .
C13 H13B 0.9900 .
C14 C17 1.549(2) 2_656
C14 H14A 0.9900 .
C14 H14B 0.9900 .
C15 C4 1.542(2) 2_656
C15 H15A 0.9900 .
C15 H15B 0.9900 .
C16 H16A 0.9800 .
C16 H16B 0.9800 .
C16 H16C 0.9800 .
C17 C14 1.549(2) 2_656
C17 H17A 0.9900 .
C17 H17B 0.9900 .
C18 H18A 0.9800 .
C18 H18B 0.9800 .
C18 H18C 0.9800 .

loop_
_geom_torsion_atom_site_label_1
_geom_torsion_atom_site_label_2
_geom_torsion_atom_site_label_3
_geom_torsion_atom_site_label_4
_geom_torsion
_geom_torsion_site_symmetry_1
_geom_torsion_site_symmetry_4
C16 O1 C1 C2 -2.53(19) . .
C16 O1 C1 C5 176.68(12) . .
O1 C1 C2 C5 176.72(12) . 2_656
C5 C1 C2 C5 -2.45(19) . 2_656
O1 C1 C2 C4 1.5(2) . .
C5 C1 C2 C4 -177.72(13) . .
C18 O2 C3 C8 1.8(2) . 2_777
C18 O2 C3 C7 -177.98(12) . .
C5 C2 C4 C15 33.41(13) 2_656 2_656
C1 C2 C4 C15 -150.91(15) . 2_656
C5 C2 C4 C17 -71.21(13) 2_656 .
C1 C2 C4 C17 104.46(16) . .
O1 C1 C5 C2 -176.70(12) . 2_656
C2 C1 C5 C2 2.6(2) . 2_656
O1 C1 C5 C11 5.05(19) . .
C2 C1 C5 C11 -175.66(12) . .
O2 C3 C7 C8 177.85(12) . .
C8 C3 C7 C8 -2.0(2) 2_777 .
O2 C3 C7 C6 -5.14(19) . .
C8 C3 C7 C6 175.04(12) 2_777 .
C13 C6 C7 C8 -34.31(13) . .
C10 C6 C7 C8 69.71(13) . .
C13 C6 C7 C3 148.31(13) . .
C10 C6 C7 C3 -107.68(14) . .
C3 C7 C8 C3 2.0(2) . 2_777
C6 C7 C8 C3 -175.55(11) . 2_777
C3 C7 C8 C12 178.47(12) . .
C6 C7 C8 C12 0.95(13) . .
C12 C9 C10 C6 0.79(13) . .
C7 C6 C10 C9 -68.24(13) . .
C13 C6 C10 C9 34.94(12) . .
C2 C5 C11 C15 34.22(13) 2_656 .
C1 C5 C11 C15 -147.31(13) . .
C2 C5 C11 C14 -69.60(14) 2_656 .
C1 C5 C11 C14 108.86(14) . .
C7 C8 C12 C13 32.68(13) . .
C3 C8 C12 C13 -151.75(14) 2_777 .
C7 C8 C12 C9 -71.30(13) . .
C3 C8 C12 C9 104.28(16) 2_777 .
C10 C9 C12 C8 67.47(13) . .
C10 C9 C12 C13 -36.11(12) . .
C7 C6 C13 C12 51.38(11) . .
C10 C6 C13 C12 -56.38(11) . .
C8 C12 C13 C6 -51.02(11) . .
C9 C12 C13 C6 56.93(11) . .
C5 C11 C14 C17 67.73(14) . 2_656
C15 C11 C14 C17 -35.03(14) . 2_656
C5 C11 C15 C4 -51.64(12) . 2_656
C14 C11 C15 C4 55.92(12) . 2_656
C2 C4 C17 C14 67.97(14) . 2_656
C15 C4 C17 C14 -35.83(14) 2_656 2_656
